data_7214304
loop_
_publ_author_name
'Chen, Li-Zhuang'
'Huang, Deng-Deng'
'Ge, Jia-Zhen'
'Wang, Fang-Ming'

_publ_section_title
;
 Temperature-induced reversible structural phase transition of
 1-(chloromethyl)-1,4-diazoniabicyclo[2.2.2]octane bis(perchlorate)
;
_journal_issue 14
_journal_name_full CrystEngComm
_journal_page_first 2944
_journal_paper_doi 10.1039/c3ce42190b
_journal_volume 16
_journal_year 2014
_chemical_formula_moiety 'C7 H15 Cl N2, 2(Cl O4)'
_chemical_formula_sum 'C7 H15 Cl3 N2 O8'
_chemical_formula_weight 361.56
_chemical_name_systematic
;
 ?
;
_space_group_IT_number 61
_symmetry_cell_setting orthorhombic
_symmetry_space_group_name_Hall '-P 2ac 2ab'
_symmetry_space_group_name_H-M 'P b c a'
_atom_sites_solution_hydrogens geom
_atom_sites_solution_primary direct
_atom_sites_solution_secondary difmap
_audit_creation_method SHELXL-97
_cell_angle_alpha 90.00
_cell_angle_beta 90.00
_cell_angle_gamma 90.00
_cell_formula_units_Z 8
_cell_length_a 13.3098(12)
_cell_length_b 12.7949(12)
_cell_length_c 16.0119(15)
_cell_measurement_temperature 170(2)
_cell_volume 2726.8(4)
_computing_structure_refinement 'SHELXL-97 (Sheldrick, 1997)'
_diffrn_ambient_temperature 170(2)
_diffrn_measured_fraction_theta_full 0.999
_diffrn_measured_fraction_theta_max 0.999
_diffrn_measurement_device_type 'CCD area detector'
_diffrn_measurement_method 'phi and omega scans'
_diffrn_radiation_monochromator graphite
_diffrn_radiation_source 'fine-focus sealed tube'
_diffrn_radiation_type MoK\a
_diffrn_radiation_wavelength 0.71073
_diffrn_reflns_av_R_equivalents 0.0247
_diffrn_reflns_av_sigmaI/netI 0.0150
_diffrn_reflns_limit_h_max 14
_diffrn_reflns_limit_h_min -16
_diffrn_reflns_limit_k_max 15
_diffrn_reflns_limit_k_min -15
_diffrn_reflns_limit_l_max 19
_diffrn_reflns_limit_l_min -19
_diffrn_reflns_number 19183
_diffrn_reflns_theta_full 25.67
_diffrn_reflns_theta_max 25.67
_diffrn_reflns_theta_min 2.97
_exptl_absorpt_coefficient_mu 0.711
_exptl_absorpt_correction_T_max 0.8709
_exptl_absorpt_correction_T_min 0.8150
_exptl_absorpt_correction_type multi-scan
_exptl_absorpt_process_details sadabs
_exptl_crystal_colour colorless
_exptl_crystal_density_diffrn 1.761
_exptl_crystal_density_method 'not measured'
_exptl_crystal_description block
_exptl_crystal_F_000 1488
_exptl_crystal_size_max 0.30
_exptl_crystal_size_mid 0.30
_exptl_crystal_size_min 0.20
_refine_diff_density_max 1.149
_refine_diff_density_min -0.772
_refine_diff_density_rms 0.094
_refine_ls_extinction_method none
_refine_ls_goodness_of_fit_ref 1.243
_refine_ls_hydrogen_treatment constr
_refine_ls_matrix_type full
_refine_ls_number_parameters 217
_refine_ls_number_reflns 2582
_refine_ls_number_restraints 48
_refine_ls_restrained_S_all 1.246
_refine_ls_R_factor_all 0.0615
_refine_ls_R_factor_gt 0.0560
_refine_ls_shift/su_max 0.000
_refine_ls_shift/su_mean 0.000
_refine_ls_structure_factor_coef Fsqd
_refine_ls_weighting_details 'calc w=1/[\s^2^(Fo^2^)+(0.0614P)^2^+7.6167P] where P=(Fo^2^+2Fc^2^)/3'
_refine_ls_weighting_scheme calc
_refine_ls_wR_factor_gt 0.1493
_refine_ls_wR_factor_ref 0.1537
_reflns_number_gt 2322
_reflns_number_total 2582
_reflns_threshold_expression >2sigma(I)
_cod_data_source_file c3ce42190b2.cif
_cod_data_source_block 111
_cod_depositor_comments
;
The following automatic conversions were performed:

'_symmetry_cell_setting' value 'Orthorhombic' changed to
'orthorhombic' according to
/usr/data/users/saulius/crontab/automatic-downloads/current/RSC/lib/dictionaries/cif_core.dic
dictionary named 'cif_core.dic' version 2.4.2 from 2011-04-26.

Automatic conversion script
Id: cif_fix_values 2281 2013-09-26 08:29:07Z andrius 
;
_cod_original_sg_symbol_H-M 'P b c a '
_cod_database_code 7214304

loop_
_symmetry_equiv_pos_as_xyz
'x, y, z'
'-x+1/2, -y, z+1/2'
'-x, y+1/2, -z+1/2'
'x+1/2, -y+1/2, -z'
'-x, -y, -z'
'x-1/2, y, -z-1/2'
'x, -y-1/2, z-1/2'
'-x-1/2, y-1/2, z'

loop_
_atom_site_label
_atom_site_type_symbol
_atom_site_fract_x
_atom_site_fract_y
_atom_site_fract_z
_atom_site_U_iso_or_equiv
_atom_site_adp_type
_atom_site_occupancy
_atom_site_symmetry_multiplicity
_atom_site_calc_flag
_atom_site_refinement_flags
_atom_site_disorder_assembly
_atom_site_disorder_group
Cl1 Cl 0.08976(7) 0.28856(7) 0.12603(5) 0.0246(3) Uani 1 1 d . . .
Cl2 Cl 0.25494(6) 0.44377(7) 0.35875(5) 0.0211(3) Uani 1 1 d . . .
Cl3 Cl 0.10680(10) 0.91198(10) 0.03542(9) 0.0545(4) Uani 1 1 d . . .
O1 O 0.1405(6) 0.3418(6) 0.1923(5) 0.0328(19) Uani 0.50 1 d PU A 2
O2 O -0.0171(6) 0.2934(7) 0.1224(5) 0.0456(18) Uani 0.50 1 d PU A 2
O3 O 0.1181(8) 0.1813(8) 0.1357(6) 0.063(3) Uani 0.50 1 d PU A 2
O4 O 0.1282(6) 0.3302(6) 0.0498(5) 0.0491(19) Uani 0.50 1 d PU A 2
O1' O 0.1119(6) 0.3432(7) 0.2034(5) 0.038(2) Uani 0.50 1 d PU A 1
O2' O -0.0010(7) 0.3362(8) 0.1070(6) 0.063(2) Uani 0.50 1 d PU A 1
O3' O 0.0816(7) 0.1797(7) 0.1459(6) 0.055(2) Uani 0.50 1 d PU A 1
O4' O 0.1611(6) 0.2951(7) 0.0614(5) 0.0512(19) Uani 0.50 1 d PU A 1
O5 O 0.3064(2) 0.4903(2) 0.42757(17) 0.0363(7) Uani 1 1 d . . .
O6 O 0.3027(2) 0.4753(2) 0.28153(16) 0.0314(6) Uani 1 1 d . . .
O7 O 0.1521(2) 0.4804(2) 0.35628(17) 0.0291(6) Uani 1 1 d . . .
O8 O 0.2554(3) 0.3325(2) 0.3662(2) 0.0406(8) Uani 1 1 d . . .
N1 N 0.1254(2) 0.5792(2) 0.19597(18) 0.0216(6) Uani 1 1 d . . .
H1C H 0.1500 0.5213 0.2245 0.026 Uiso 1 1 calc R . .
N2 N 0.0595(2) 0.7359(2) 0.11895(18) 0.0196(6) Uani 1 1 d . . .
C1 C 0.1176(3) 0.7697(3) 0.1951(2) 0.0261(8) Uani 1 1 d . . .
H1A H 0.1739 0.8156 0.1781 0.031 Uiso 1 1 calc R . .
H1B H 0.0732 0.8100 0.2328 0.031 Uiso 1 1 calc R . .
C2 C 0.1580(3) 0.6759(3) 0.2403(2) 0.0316(9) Uani 1 1 d . . .
H2A H 0.2323 0.6790 0.2422 0.038 Uiso 1 1 calc R . .
H2B H 0.1325 0.6750 0.2984 0.038 Uiso 1 1 calc R . .
C3 C 0.1269(3) 0.6732(3) 0.0626(2) 0.0310(9) Uani 1 1 d . . .
H3A H 0.1837 0.7171 0.0435 0.037 Uiso 1 1 calc R . .
H3B H 0.0888 0.6500 0.0128 0.037 Uiso 1 1 calc R . .
C4 C 0.1666(3) 0.5789(3) 0.1092(2) 0.0274(8) Uani 1 1 d . . .
H4A H 0.1463 0.5141 0.0801 0.033 Uiso 1 1 calc R . .
H4B H 0.2410 0.5813 0.1111 0.033 Uiso 1 1 calc R . .
C5 C -0.0267(3) 0.6674(3) 0.1473(3) 0.0325(9) Uani 1 1 d . . .
H5A H -0.0658 0.6438 0.0982 0.039 Uiso 1 1 calc R . .
H5B H -0.0720 0.7079 0.1841 0.039 Uiso 1 1 calc R . .
C6 C 0.0137(3) 0.5736(3) 0.1940(3) 0.0344(9) Uani 1 1 d . . .
H6A H -0.0130 0.5730 0.2517 0.041 Uiso 1 1 calc R . .
H6B H -0.0078 0.5085 0.1659 0.041 Uiso 1 1 calc R . .
C7 C 0.0146(3) 0.8286(3) 0.0748(3) 0.0317(9) Uani 1 1 d . . .
H7A H -0.0286 0.8678 0.1142 0.038 Uiso 1 1 calc R . .
H7B H -0.0282 0.8039 0.0282 0.038 Uiso 1 1 calc R . .

loop_
_atom_site_aniso_label
_atom_site_aniso_U_11
_atom_site_aniso_U_22
_atom_site_aniso_U_33
_atom_site_aniso_U_23
_atom_site_aniso_U_13
_atom_site_aniso_U_12
Cl1 0.0235(5) 0.0260(5) 0.0243(5) -0.0019(3) -0.0005(3) -0.0010(3)
Cl2 0.0223(4) 0.0216(5) 0.0193(4) -0.0007(3) -0.0030(3) 0.0013(3)
Cl3 0.0602(8) 0.0380(6) 0.0654(8) 0.0274(6) -0.0003(6) 0.0031(6)
O1 0.032(2) 0.034(2) 0.032(2) -0.0022(10) -0.0018(10) -0.0001(10)
O2 0.0436(19) 0.048(2) 0.0453(19) 0.0013(10) 0.0000(10) 0.0009(10)
O3 0.063(3) 0.062(3) 0.064(3) -0.0004(10) -0.0002(10) 0.0012(10)
O4 0.050(2) 0.049(2) 0.048(2) 0.0012(10) 0.0011(10) -0.0017(10)
O1' 0.038(2) 0.039(2) 0.037(2) -0.0015(10) -0.0002(10) -0.0014(10)
O2' 0.062(3) 0.063(3) 0.064(3) -0.0013(10) -0.0022(10) 0.0016(10)
O3' 0.056(3) 0.054(3) 0.056(3) 0.0002(10) 0.0016(10) -0.0013(10)
O4' 0.050(2) 0.052(2) 0.051(2) 0.0004(10) 0.0026(10) 0.0002(10)
O5 0.0445(17) 0.0401(17) 0.0242(14) -0.0039(12) -0.0149(12) -0.0030(14)
O6 0.0269(14) 0.0421(17) 0.0250(14) 0.0018(12) 0.0059(11) 0.0035(12)
O7 0.0208(13) 0.0336(15) 0.0329(15) 0.0051(12) 0.0021(11) 0.0019(12)
O8 0.0490(19) 0.0208(14) 0.0520(19) 0.0030(13) -0.0085(15) 0.0027(13)
N1 0.0253(15) 0.0201(15) 0.0194(14) -0.0005(12) -0.0010(12) -0.0013(12)
N2 0.0188(14) 0.0201(15) 0.0200(14) -0.0030(12) -0.0013(11) 0.0013(12)
C1 0.0307(19) 0.0218(19) 0.0258(19) -0.0066(15) -0.0049(16) -0.0039(15)
C2 0.045(2) 0.026(2) 0.0230(19) -0.0058(16) -0.0119(17) -0.0045(18)
C3 0.042(2) 0.031(2) 0.0200(18) -0.0008(16) 0.0068(16) 0.0141(18)
C4 0.031(2) 0.030(2) 0.0204(18) 0.0003(15) 0.0043(15) 0.0087(17)
C5 0.0169(18) 0.033(2) 0.048(2) -0.0031(19) -0.0002(16) -0.0036(16)
C6 0.026(2) 0.038(2) 0.039(2) 0.0049(18) 0.0080(17) -0.0097(18)
C7 0.032(2) 0.028(2) 0.036(2) 0.0002(17) -0.0075(17) 0.0101(17)

loop_
_atom_type_symbol
_atom_type_description
_atom_type_scat_dispersion_real
_atom_type_scat_dispersion_imag
_atom_type_scat_source
C C 0.0033 0.0016 'International Tables Vol C Tables 4.2.6.8 and 6.1.1.4'
H H 0.0000 0.0000 'International Tables Vol C Tables 4.2.6.8 and 6.1.1.4'
N N 0.0061 0.0033 'International Tables Vol C Tables 4.2.6.8 and 6.1.1.4'
O O 0.0106 0.0060 'International Tables Vol C Tables 4.2.6.8 and 6.1.1.4'
Cl Cl 0.1484 0.1585 'International Tables Vol C Tables 4.2.6.8 and 6.1.1.4'

loop_
_geom_angle_atom_site_label_1
_geom_angle_atom_site_label_2
_geom_angle_atom_site_label_3
_geom_angle
O2' Cl1 O4' 113.6(5)
O2' Cl1 O2 26.2(4)
O4' Cl1 O2 129.9(5)
O2' Cl1 O4 87.7(5)
O4' Cl1 O4 26.7(4)
O2 Cl1 O4 107.9(5)
O2' Cl1 O1 111.4(5)
O4' Cl1 O1 101.5(5)
O2 Cl1 O1 118.8(4)
O4 Cl1 O1 106.7(5)
O2' Cl1 O3 132.4(6)
O4' Cl1 O3 87.6(5)
O2 Cl1 O3 108.0(5)
O4 Cl1 O3 110.9(5)
O1 Cl1 O3 104.6(5)
O2' Cl1 O3' 114.2(6)
O4' Cl1 O3' 105.8(5)
O2 Cl1 O3' 88.6(5)
O4 Cl1 O3' 125.5(5)
O1 Cl1 O3' 109.5(5)
O3 Cl1 O3' 20.6(5)
O2' Cl1 O1' 98.8(5)
O4' Cl1 O1' 117.5(5)
O2 Cl1 O1' 102.5(5)
O4 Cl1 O1' 118.5(5)
O1 Cl1 O1' 16.8(4)
O3 Cl1 O1' 108.4(5)
O3' Cl1 O1' 107.1(5)
O5 Cl2 O8 110.43(19)
O5 Cl2 O7 109.87(18)
O8 Cl2 O7 109.19(19)
O5 Cl2 O6 109.41(18)
O8 Cl2 O6 110.34(19)
O7 Cl2 O6 107.57(16)
C6 N1 C2 109.9(3)
C6 N1 C4 110.3(3)
C2 N1 C4 109.7(3)
C6 N1 H1C 109.0
C2 N1 H1C 109.0
C4 N1 H1C 109.0
C3 N2 C7 112.0(3)
C3 N2 C1 109.4(3)
C7 N2 C1 110.9(3)
C3 N2 C5 108.8(3)
C7 N2 C5 107.3(3)
C1 N2 C5 108.2(3)
C2 C1 N2 110.1(3)
C2 C1 H1A 109.6
N2 C1 H1A 109.6
C2 C1 H1B 109.6
N2 C1 H1B 109.6
H1A C1 H1B 108.2
N1 C2 C1 109.3(3)
N1 C2 H2A 109.8
C1 C2 H2A 109.8
N1 C2 H2B 109.8
C1 C2 H2B 109.8
H2A C2 H2B 108.3
N2 C3 C4 109.7(3)
N2 C3 H3A 109.7
C4 C3 H3A 109.7
N2 C3 H3B 109.7
C4 C3 H3B 109.7
H3A C3 H3B 108.2
N1 C4 C3 109.2(3)
N1 C4 H4A 109.8
C3 C4 H4A 109.8
N1 C4 H4B 109.8
C3 C4 H4B 109.8
H4A C4 H4B 108.3
N2 C5 C6 109.8(3)
N2 C5 H5A 109.7
C6 C5 H5A 109.7
N2 C5 H5B 109.7
C6 C5 H5B 109.7
H5A C5 H5B 108.2
N1 C6 C5 109.1(3)
N1 C6 H6A 109.9
C5 C6 H6A 109.9
N1 C6 H6B 109.9
C5 C6 H6B 109.9
H6A C6 H6B 108.3
N2 C7 Cl3 111.9(3)
N2 C7 H7A 109.2
Cl3 C7 H7A 109.2
N2 C7 H7B 109.2
Cl3 C7 H7B 109.2
H7A C7 H7B 107.9

loop_
_geom_bond_atom_site_label_1
_geom_bond_atom_site_label_2
_geom_bond_distance
Cl1 O2' 1.387(9)
Cl1 O4' 1.407(8)
Cl1 O2 1.425(8)
Cl1 O4 1.427(8)
Cl1 O1 1.430(7)
Cl1 O3 1.432(10)
Cl1 O3' 1.433(10)
Cl1 O1' 1.453(8)
Cl2 O5 1.427(3)
Cl2 O8 1.429(3)
Cl2 O7 1.447(3)
Cl2 O6 1.448(3)
Cl3 C7 1.743(4)
N1 C6 1.488(5)
N1 C2 1.491(5)
N1 C4 1.494(4)
N1 H1C 0.9300
N2 C3 1.504(5)
N2 C7 1.505(5)
N2 C1 1.508(4)
N2 C5 1.513(5)
C1 C2 1.502(5)
C1 H1A 0.9900
C1 H1B 0.9900
C2 H2A 0.9900
C2 H2B 0.9900
C3 C4 1.514(5)
C3 H3A 0.9900
C3 H3B 0.9900
C4 H4A 0.9900
C4 H4B 0.9900
C5 C6 1.513(6)
C5 H5A 0.9900
C5 H5B 0.9900
C6 H6A 0.9900
C6 H6B 0.9900
C7 H7A 0.9900
C7 H7B 0.9900

loop_
_geom_torsion_atom_site_label_1
_geom_torsion_atom_site_label_2
_geom_torsion_atom_site_label_3
_geom_torsion_atom_site_label_4
_geom_torsion
C3 N2 C1 C2 -58.3(4)
